data_7104655
loop_
_publ_author_name
'Sripothongnak, Saovalak'
'Barone, Natalie'
'Ziegler, Christopher J'

_publ_section_title
;
 C-H bond activation and ring oxidation in nickel
 carbahemiporphyrazines.
;
_journal_issue 30
_journal_name_full 'Chemical communications (Cambridge, England)'
_journal_page_first 4584
_journal_page_last 4586
_journal_paper_doi 10.1039/b909871b
_journal_volume 34
_journal_year 2009
_chemical_formula_sum 'C46 H34 N12 Ni'
_chemical_formula_weight 813.56
_chemical_name_systematic
;
?
;
_space_group_IT_number 2
_symmetry_cell_setting triclinic
_symmetry_space_group_name_Hall '-P 1'
_symmetry_space_group_name_H-M 'P -1'
_atom_sites_solution_hydrogens geom
_atom_sites_solution_primary direct
_atom_sites_solution_secondary difmap
_audit_creation_method SHELXL-97
_cell_angle_alpha 77.484(6)
_cell_angle_beta 89.593(6)
_cell_angle_gamma 78.363(6)
_cell_formula_units_Z 1
_cell_length_a 9.031(3)
_cell_length_b 9.729(4)
_cell_length_c 11.012(4)
_cell_measurement_reflns_used 3654
_cell_measurement_temperature 100(2)
_cell_measurement_theta_max 27.96
_cell_measurement_theta_min 2.19
_cell_volume 924.5(6)
_computing_cell_refinement 'Bruker SMART'
_computing_data_collection 'Bruker SMART'
_computing_data_reduction 'Bruker SAINT'
_computing_molecular_graphics 'Bruker SHELXTL'
_computing_publication_material 'Bruker SHELXTL'
_computing_structure_refinement 'SHELXL-97 (Sheldrick, 1997)'
_computing_structure_solution 'SHELXS-97 (Sheldrick, 1990)'
_diffrn_ambient_temperature 100(2)
_diffrn_measured_fraction_theta_full 0.967
_diffrn_measured_fraction_theta_max 0.967
_diffrn_measurement_device_type 'CCD area detector'
_diffrn_measurement_method 'phi and omega scans'
_diffrn_radiation_monochromator graphite
_diffrn_radiation_source 'fine-focus sealed tube'
_diffrn_radiation_type MoK\a
_diffrn_radiation_wavelength 0.71073
_diffrn_reflns_av_R_equivalents 0.0318
_diffrn_reflns_av_sigmaI/netI 0.0489
_diffrn_reflns_limit_h_max 11
_diffrn_reflns_limit_h_min -11
_diffrn_reflns_limit_k_max 12
_diffrn_reflns_limit_k_min -12
_diffrn_reflns_limit_l_max 14
_diffrn_reflns_limit_l_min -14
_diffrn_reflns_number 7875
_diffrn_reflns_theta_full 27.24
_diffrn_reflns_theta_max 27.24
_diffrn_reflns_theta_min 1.90
_exptl_absorpt_coefficient_mu 0.579
_exptl_absorpt_correction_T_max 0.9130
_exptl_absorpt_correction_T_min 0.8141
_exptl_absorpt_correction_type multi-scan
_exptl_absorpt_process_details 'SADABS V2.10 (Sheldrick, G.M., 2003)'
_exptl_crystal_colour green
_exptl_crystal_density_diffrn 1.462
_exptl_crystal_density_meas ?
_exptl_crystal_density_method .
_exptl_crystal_description block
_exptl_crystal_F_000 422
_exptl_crystal_size_max 0.37
_exptl_crystal_size_mid 0.33
_exptl_crystal_size_min 0.16
_refine_diff_density_max 0.371
_refine_diff_density_min -0.531
_refine_diff_density_rms 0.061
_refine_ls_extinction_method none
_refine_ls_goodness_of_fit_ref 1.046
_refine_ls_hydrogen_treatment constr
_refine_ls_matrix_type full
_refine_ls_number_parameters 268
_refine_ls_number_reflns 4012
_refine_ls_number_restraints 0
_refine_ls_restrained_S_all 1.046
_refine_ls_R_factor_all 0.0392
_refine_ls_R_factor_gt 0.0362
_refine_ls_shift/su_max 0.000
_refine_ls_shift/su_mean 0.000
_refine_ls_structure_factor_coef Fsqd
_refine_ls_weighting_details 'calc w=1/[\s^2^(Fo^2^)+(0.0000P)^2^+0.0000P] where P=(Fo^2^+2Fc^2^)/3'
_refine_ls_weighting_scheme calc
_refine_ls_wR_factor_gt 0.0921
_refine_ls_wR_factor_ref 0.0937
_reflns_number_gt 3685
_reflns_number_total 4012
_reflns_threshold_expression >2sigma(I)
_cod_data_source_file b909871b.txt
_cod_data_source_block 1Ni
_cod_depositor_comments
;
The following automatic conversions were performed:
'_symmetry_cell_setting' value 'Triclinic' changed to 'triclinic'
according to '/home/saulius/struct/CIF-dictionaries/cif_core.dic'
dictionary named 'cif_core.dic' version 2.4.1 from 2010-06-29.

Automatic conversion script
Id: cif_fix_enum 1527 2010-12-29 10:47:43Z saulius 
;
_cod_original_sg_symbol_H-M P-1
_cod_database_code 7104655

loop_
_symmetry_equiv_pos_as_xyz
'x, y, z'
'-x, -y, -z'

loop_
_atom_site_label
_atom_site_type_symbol
_atom_site_fract_x
_atom_site_fract_y
_atom_site_fract_z
_atom_site_U_iso_or_equiv
_atom_site_adp_type
_atom_site_occupancy
_atom_site_symmetry_multiplicity
_atom_site_calc_flag
_atom_site_refinement_flags
_atom_site_disorder_assembly
_atom_site_disorder_group
Ni1 Ni 0.0000 1.0000 0.0000 0.01322(10) Uani 1 2 d S . .
N2 N 0.19359(16) 0.86060(15) 0.03047(13) 0.0152(3) Uani 1 1 d . . .
N5 N 0.07127(15) 1.11044(15) 0.13722(13) 0.0154(3) Uani 1 1 d . . .
N4 N 0.34999(16) 0.98112(15) -0.11905(13) 0.0161(3) Uani 1 1 d . . .
N3 N 0.13396(15) 0.67495(15) 0.19620(13) 0.0156(3) Uani 1 1 d . . .
N1 N -0.09891(15) 0.86016(14) 0.14679(12) 0.0139(3) Uani 1 1 d . . .
C18 C 0.03262(19) 1.25395(18) 0.12053(16) 0.0177(3) Uani 1 1 d . . .
H18 H -0.0350 1.3045 0.0551 0.021 Uiso 1 1 calc R . .
C17 C 0.0880(2) 1.33112(19) 0.19561(16) 0.0206(4) Uani 1 1 d . . .
H17 H 0.0584 1.4307 0.1805 0.025 Uiso 1 1 calc R . .
C4 C 0.22284(18) 0.73409(17) 0.11742(15) 0.0150(3) Uani 1 1 d . . .
C11 C 0.32494(18) 0.87958(17) -0.02867(15) 0.0147(3) Uani 1 1 d . . .
C1 C -0.01575(18) 0.73439(17) 0.21600(15) 0.0150(3) Uani 1 1 d . . .
C12 C 0.24518(19) 1.10091(18) -0.17995(15) 0.0158(3) Uani 1 1 d . . .
C2 C -0.07437(19) 0.65091(18) 0.31780(16) 0.0179(3) Uani 1 1 d . . .
H2 H -0.0145 0.5657 0.3621 0.021 Uiso 1 1 calc R . .
C3 C -0.2203(2) 0.69452(19) 0.35252(16) 0.0198(4) Uani 1 1 d . . .
H3 H -0.2593 0.6414 0.4213 0.024 Uiso 1 1 calc R . .
C6 C 0.46881(19) 0.53559(18) 0.18191(16) 0.0185(3) Uani 1 1 d . . .
H6 H 0.4253 0.4739 0.2414 0.022 Uiso 1 1 calc R . .
C9 C 0.59991(19) 0.72459(18) -0.00049(16) 0.0180(3) Uani 1 1 d . . .
H9 H 0.6425 0.7865 -0.0605 0.022 Uiso 1 1 calc R . .
C16 C 0.1883(2) 1.2568(2) 0.29361(16) 0.0214(4) Uani 1 1 d . . .
H16 H 0.2287 1.3057 0.3447 0.026 Uiso 1 1 calc R . .
C15 C 0.2272(2) 1.1083(2) 0.31393(16) 0.0218(4) Uani 1 1 d . . .
H15 H 0.2928 1.0555 0.3799 0.026 Uiso 1 1 calc R . .
C14 C 0.16651(19) 1.03964(19) 0.23422(16) 0.0193(3) Uani 1 1 d . . .
H14 H 0.1930 0.9399 0.2485 0.023 Uiso 1 1 calc R . .
C10 C 0.44835(18) 0.75637(17) 0.02531(15) 0.0154(3) Uani 1 1 d . . .
C5 C 0.38432(18) 0.66430(18) 0.11456(15) 0.0160(3) Uani 1 1 d . . .
C7 C 0.6220(2) 0.50257(19) 0.15670(17) 0.0204(4) Uani 1 1 d . . .
H7 H 0.6822 0.4171 0.2002 0.024 Uiso 1 1 calc R . .
C8 C 0.6859(2) 0.59588(19) 0.06725(17) 0.0206(4) Uani 1 1 d . . .
H8 H 0.7884 0.5716 0.0525 0.025 Uiso 1 1 calc R . .
C13 C 0.30626(19) 1.18097(18) -0.28222(16) 0.0190(3) Uani 1 1 d . . .
H13 H 0.4056 1.1497 -0.3027 0.023 Uiso 1 1 calc R . .
N6 N 0.52333(17) 0.24438(17) 0.44219(14) 0.0236(3) Uani 1 1 d . . .
C23 C 0.5917(2) 0.3056(2) 0.51780(17) 0.0227(4) Uani 1 1 d . . .
H23 H 0.5312 0.3598 0.5665 0.027 Uiso 1 1 calc R . .
C22 C 0.7462(2) 0.2931(2) 0.52754(17) 0.0252(4) Uani 1 1 d . . .
H22 H 0.7881 0.3390 0.5804 0.030 Uiso 1 1 calc R . .
C21 C 0.8375(2) 0.2111(2) 0.45737(18) 0.0288(4) Uani 1 1 d . . .
H21 H 0.9422 0.1993 0.4630 0.035 Uiso 1 1 calc R . .
C20 C 0.7699(2) 0.1471(2) 0.37850(18) 0.0276(4) Uani 1 1 d . . .
H20 H 0.8281 0.0915 0.3297 0.033 Uiso 1 1 calc R . .
C19 C 0.6136(2) 0.1674(2) 0.37365(17) 0.0239(4) Uani 1 1 d . . .
H19 H 0.5689 0.1249 0.3196 0.029 Uiso 1 1 calc R . .

loop_
_atom_site_aniso_label
_atom_site_aniso_U_11
_atom_site_aniso_U_22
_atom_site_aniso_U_33
_atom_site_aniso_U_23
_atom_site_aniso_U_13
_atom_site_aniso_U_12
Ni1 0.01366(16) 0.01186(16) 0.01429(16) -0.00285(11) 0.00048(11) -0.00297(11)
N2 0.0168(7) 0.0138(7) 0.0155(7) -0.0030(5) 0.0011(5) -0.0044(5)
N5 0.0164(7) 0.0159(7) 0.0150(7) -0.0033(5) 0.0016(5) -0.0059(5)
N4 0.0164(7) 0.0142(7) 0.0174(7) -0.0030(5) 0.0013(5) -0.0024(5)
N3 0.0153(7) 0.0145(7) 0.0173(7) -0.0035(5) 0.0000(5) -0.0037(5)
N1 0.0150(6) 0.0130(6) 0.0142(6) -0.0030(5) 0.0007(5) -0.0041(5)
C18 0.0165(8) 0.0179(8) 0.0190(8) -0.0040(6) 0.0012(6) -0.0040(6)
C17 0.0233(9) 0.0178(8) 0.0231(9) -0.0077(7) 0.0047(7) -0.0065(7)
C4 0.0169(8) 0.0138(8) 0.0156(8) -0.0060(6) -0.0013(6) -0.0030(6)
C11 0.0157(8) 0.0146(8) 0.0152(8) -0.0064(6) 0.0003(6) -0.0033(6)
C1 0.0166(8) 0.0140(8) 0.0155(8) -0.0041(6) -0.0002(6) -0.0050(6)
C12 0.0183(8) 0.0145(8) 0.0156(8) -0.0040(6) 0.0003(6) -0.0049(6)
C2 0.0193(8) 0.0155(8) 0.0176(8) -0.0006(6) -0.0014(6) -0.0038(6)
C3 0.0212(8) 0.0204(9) 0.0175(8) -0.0011(7) 0.0039(7) -0.0074(7)
C6 0.0203(8) 0.0158(8) 0.0191(8) -0.0027(6) -0.0006(7) -0.0043(7)
C9 0.0182(8) 0.0177(8) 0.0182(8) -0.0038(6) 0.0019(6) -0.0043(7)
C16 0.0226(9) 0.0276(10) 0.0194(8) -0.0105(7) 0.0037(7) -0.0121(7)
C15 0.0200(8) 0.0280(10) 0.0176(8) -0.0040(7) -0.0014(7) -0.0067(7)
C14 0.0210(8) 0.0166(8) 0.0193(8) -0.0023(6) 0.0005(7) -0.0036(7)
C10 0.0178(8) 0.0140(8) 0.0154(8) -0.0050(6) -0.0010(6) -0.0036(6)
C5 0.0169(8) 0.0159(8) 0.0170(8) -0.0062(6) -0.0008(6) -0.0042(6)
C7 0.0191(8) 0.0164(8) 0.0229(9) -0.0018(7) -0.0024(7) 0.0003(7)
C8 0.0160(8) 0.0214(9) 0.0242(9) -0.0064(7) 0.0008(7) -0.0015(7)
C13 0.0176(8) 0.0188(8) 0.0206(8) -0.0036(7) 0.0045(7) -0.0042(7)
N6 0.0224(8) 0.0263(8) 0.0225(8) -0.0038(6) -0.0007(6) -0.0077(6)
C23 0.0267(9) 0.0215(9) 0.0195(8) -0.0032(7) 0.0001(7) -0.0053(7)
C22 0.0283(10) 0.0282(10) 0.0197(9) -0.0009(7) -0.0035(7) -0.0119(8)
C21 0.0194(9) 0.0365(11) 0.0276(10) 0.0008(8) 0.0006(7) -0.0078(8)
C20 0.0301(10) 0.0285(10) 0.0228(9) -0.0033(8) 0.0075(8) -0.0059(8)
C19 0.0293(10) 0.0246(9) 0.0188(9) -0.0033(7) 0.0006(7) -0.0092(8)

loop_
_atom_type_symbol
_atom_type_description
_atom_type_scat_dispersion_real
_atom_type_scat_dispersion_imag
_atom_type_scat_source
C C 0.0033 0.0016 'International Tables Vol C Tables 4.2.6.8 and 6.1.1.4'
H H 0.0000 0.0000 'International Tables Vol C Tables 4.2.6.8 and 6.1.1.4'
N N 0.0061 0.0033 'International Tables Vol C Tables 4.2.6.8 and 6.1.1.4'
Ni Ni 0.3393 1.1124 'International Tables Vol C Tables 4.2.6.8 and 6.1.1.4'

loop_
_geom_angle_atom_site_label_1
_geom_angle_atom_site_label_2
_geom_angle_atom_site_label_3
_geom_angle
_geom_angle_site_symmetry_1
_geom_angle_site_symmetry_3
_geom_angle_publ_flag
N2 Ni1 N2 180.0 2_575 . ?
N2 Ni1 N1 90.46(6) 2_575 . ?
N2 Ni1 N1 89.54(6) . . ?
N2 Ni1 N1 89.54(6) 2_575 2_575 ?
N2 Ni1 N1 90.46(6) . 2_575 ?
N1 Ni1 N1 180.000(1) . 2_575 ?
N2 Ni1 N5 89.57(6) 2_575 2_575 ?
N2 Ni1 N5 90.43(6) . 2_575 ?
N1 Ni1 N5 89.57(6) . 2_575 ?
N1 Ni1 N5 90.43(6) 2_575 2_575 ?
N2 Ni1 N5 90.43(6) 2_575 . ?
N2 Ni1 N5 89.57(6) . . ?
N1 Ni1 N5 90.43(6) . . ?
N1 Ni1 N5 89.57(6) 2_575 . ?
N5 Ni1 N5 180.0 2_575 . ?
C4 N2 C11 108.75(14) . . ?
C4 N2 Ni1 126.29(12) . . ?
C11 N2 Ni1 124.87(11) . . ?
C18 N5 C14 117.06(14) . . ?
C18 N5 Ni1 120.83(11) . . ?
C14 N5 Ni1 121.81(12) . . ?
C11 N4 C12 126.88(15) . . ?
C4 N3 C1 126.46(15) . . ?
C1 N1 C12 116.40(14) . 2_575 ?
C1 N1 Ni1 122.10(11) . . ?
C12 N1 Ni1 121.36(11) 2_575 . ?
N5 C18 C17 123.52(16) . . ?
N5 C18 H18 118.2 . . ?
C17 C18 H18 118.2 . . ?
C16 C17 C18 118.68(16) . . ?
C16 C17 H17 120.7 . . ?
C18 C17 H17 120.7 . . ?
N3 C4 N2 130.03(15) . . ?
N3 C4 C5 120.62(15) . . ?
N2 C4 C5 109.34(14) . . ?
N4 C11 N2 130.42(15) . . ?
N4 C11 C10 120.62(15) . . ?
N2 C11 C10 108.94(14) . . ?
N1 C1 N3 125.32(15) . . ?
N1 C1 C2 122.43(15) . . ?
N3 C1 C2 112.25(14) . . ?
N1 C12 N4 125.54(15) 2_575 . ?
N1 C12 C13 122.46(15) 2_575 . ?
N4 C12 C13 112.00(15) . . ?
C3 C2 C1 120.32(16) . . ?
C3 C2 H2 119.8 . . ?
C1 C2 H2 119.8 . . ?
C13 C3 C2 117.90(16) 2_575 . ?
C13 C3 H3 121.0 2_575 . ?
C2 C3 H3 121.0 . . ?
C5 C6 C7 117.15(16) . . ?
C5 C6 H6 121.4 . . ?
C7 C6 H6 121.4 . . ?
C10 C9 C8 117.11(16) . . ?
C10 C9 H9 121.4 . . ?
C8 C9 H9 121.4 . . ?
C15 C16 C17 118.66(16) . . ?
C15 C16 H16 120.7 . . ?
C17 C16 H16 120.7 . . ?
C16 C15 C14 118.90(16) . . ?
C16 C15 H15 120.5 . . ?
C14 C15 H15 120.5 . . ?
N5 C14 C15 123.16(16) . . ?
N5 C14 H14 118.4 . . ?
C15 C14 H14 118.4 . . ?
C9 C10 C5 121.62(15) . . ?
C9 C10 C11 131.77(16) . . ?
C5 C10 C11 106.60(14) . . ?
C6 C5 C10 121.69(16) . . ?
C6 C5 C4 131.97(16) . . ?
C10 C5 C4 106.34(14) . . ?
C8 C7 C6 120.93(16) . . ?
C8 C7 H7 119.5 . . ?
C6 C7 H7 119.5 . . ?
C7 C8 C9 121.50(16) . . ?
C7 C8 H8 119.2 . . ?
C9 C8 H8 119.2 . . ?
C3 C13 C12 120.43(16) 2_575 . ?
C3 C13 H13 119.8 2_575 . ?
C12 C13 H13 119.8 . . ?
C19 N6 C23 116.46(16) . . ?
N6 C23 C22 123.85(18) . . ?
N6 C23 H23 118.1 . . ?
C22 C23 H23 118.1 . . ?
C23 C22 C21 118.75(17) . . ?
C23 C22 H22 120.6 . . ?
C21 C22 H22 120.6 . . ?
C22 C21 C20 118.52(18) . . ?
C22 C21 H21 120.7 . . ?
C20 C21 H21 120.7 . . ?
C21 C20 C19 118.64(18) . . ?
C21 C20 H20 120.7 . . ?
C19 C20 H20 120.7 . . ?
N6 C19 C20 123.75(18) . . ?
N6 C19 H19 118.1 . . ?
C20 C19 H19 118.1 . . ?

loop_
_geom_bond_atom_site_label_1
_geom_bond_atom_site_label_2
_geom_bond_distance
_geom_bond_site_symmetry_2
_geom_bond_publ_flag
Ni1 N2 1.9655(15) 2_575 ?
Ni1 N2 1.9655(15) . ?
Ni1 N1 2.1860(14) . ?
Ni1 N1 2.1860(14) 2_575 ?
Ni1 N5 2.2020(14) 2_575 ?
Ni1 N5 2.2020(14) . ?
N2 C4 1.365(2) . ?
N2 C11 1.375(2) . ?
N5 C18 1.341(2) . ?
N5 C14 1.345(2) . ?
N4 C11 1.296(2) . ?
N4 C12 1.389(2) . ?
N3 C4 1.299(2) . ?
N3 C1 1.395(2) . ?
N1 C1 1.369(2) . ?
N1 C12 1.369(2) 2_575 ?
C18 C17 1.387(2) . ?
C18 H18 0.9300 . ?
C17 C16 1.385(3) . ?
C17 H17 0.9300 . ?
C4 C5 1.483(2) . ?
C11 C10 1.481(2) . ?
C1 C2 1.403(2) . ?
C12 N1 1.369(2) 2_575 ?
C12 C13 1.401(2) . ?
C2 C3 1.378(2) . ?
C2 H2 0.9300 . ?
C3 C13 1.376(2) 2_575 ?
C3 H3 0.9300 . ?
C6 C5 1.386(2) . ?
C6 C7 1.395(2) . ?
C6 H6 0.9300 . ?
C9 C10 1.383(2) . ?
C9 C8 1.393(2) . ?
C9 H9 0.9300 . ?
C16 C15 1.384(3) . ?
C16 H16 0.9300 . ?
C15 C14 1.388(2) . ?
C15 H15 0.9300 . ?
C14 H14 0.9300 . ?
C10 C5 1.386(2) . ?
C7 C8 1.394(3) . ?
C7 H7 0.9300 . ?
C8 H8 0.9300 . ?
C13 C3 1.376(2) 2_575 ?
C13 H13 0.9300 . ?
N6 C19 1.336(2) . ?
N6 C23 1.342(2) . ?
C23 C22 1.379(3) . ?
C23 H23 0.9300 . ?
C22 C21 1.381(3) . ?
C22 H22 0.9300 . ?
C21 C20 1.383(3) . ?
C21 H21 0.9300 . ?
C20 C19 1.385(3) . ?
C20 H20 0.9300 . ?
C19 H19 0.9300 . ?
